data_2200138
loop_
_publ_author_name
'Heigel, Erik'
'Bock, Hans'

_publ_section_title
;
 <i>N</i>,<i>N</i>'-<i>m</i>-Phenylenebis(4-nitrobenzenesulfonamide)
;
_journal_issue 3
_journal_name_full 'Acta Crystallographica Section E'
_journal_page_first o239
_journal_page_last o241
_journal_paper_doi 10.1107/S1600536801001775
_journal_volume 57
_journal_year 2001
_chemical_formula_sum 'C18 H14 N4 O8 S2'
_chemical_formula_weight 478.45
_chemical_name_common Bis(4-nitrophenylsulfonyl)-1,3-phenylenediamine
_chemical_name_systematic
;
N,N'-m-Phenylenebis(4-nitrobenzenesulfonamide)
;
_space_group_IT_number 14
_symmetry_cell_setting monoclinic
_symmetry_space_group_name_Hall '-P 2yn'
_symmetry_space_group_name_H-M 'P 1 21/n 1'
_audit_creation_method SHELXL-97
_cell_angle_alpha 90.00
_cell_angle_beta 90.216(8)
_cell_angle_gamma 90.00
_cell_formula_units_Z 4
_cell_length_a 6.8331(10)
_cell_length_b 16.4997(14)
_cell_length_c 17.3290(13)
_cell_measurement_reflns_used 84
_cell_measurement_temperature 150(2)
_cell_measurement_theta_max 16.5
_cell_measurement_theta_min 10.0
_cell_volume 1953.7(4)
_computing_cell_refinement XSCANS
_computing_data_collection 'XSCANS (Siemens, 1994)'
_computing_data_reduction XSCANS
_computing_molecular_graphics 'SHELXTL/PC (Sheldrick, 1994)'
_computing_publication_material SHELXL97
_computing_structure_refinement 'SHELXL97 (Sheldrick, 1997)'
_computing_structure_solution 'SHELXS97 (Sheldrick, 1997)'
_diffrn_ambient_temperature 150(2)
_diffrn_measured_fraction_theta_full .95
_diffrn_measured_fraction_theta_max .95
_diffrn_measurement_device_type 'Siemens P4 four-circle'
_diffrn_measurement_method \w
_diffrn_radiation_monochromator graphite
_diffrn_radiation_source 'fine-focus sealed tube'
_diffrn_radiation_type MoK\a
_diffrn_radiation_wavelength .71073
_diffrn_reflns_av_R_equivalents .029
_diffrn_reflns_av_sigmaI/netI .029
_diffrn_reflns_limit_h_max 9
_diffrn_reflns_limit_h_min 0
_diffrn_reflns_limit_k_max 21
_diffrn_reflns_limit_k_min 0
_diffrn_reflns_limit_l_max 22
_diffrn_reflns_limit_l_min -22
_diffrn_reflns_number 4837
_diffrn_reflns_theta_full 28.00
_diffrn_reflns_theta_max 28.00
_diffrn_reflns_theta_min 2.35
_diffrn_standards_decay_% <5
_diffrn_standards_interval_count 100
_diffrn_standards_number 4
_exptl_absorpt_coefficient_mu .331
_exptl_absorpt_correction_type none
_exptl_crystal_colour red
_exptl_crystal_density_diffrn 1.627
_exptl_crystal_density_method 'not measured'
_exptl_crystal_description block
_exptl_crystal_F_000 984
_exptl_crystal_size_max .35
_exptl_crystal_size_mid .25
_exptl_crystal_size_min .20
_refine_diff_density_max .37
_refine_diff_density_min -.43
_refine_ls_extinction_method none
_refine_ls_goodness_of_fit_ref 1.05
_refine_ls_hydrogen_treatment mixed
_refine_ls_matrix_type full
_refine_ls_number_parameters 297
_refine_ls_number_reflns 4475
_refine_ls_number_restraints 0
_refine_ls_restrained_S_all 1.05
_refine_ls_R_factor_all .048
_refine_ls_R_factor_gt .037
_refine_ls_shift/su_max <0.001
_refine_ls_shift/su_mean <0.001
_refine_ls_structure_factor_coef Fsqd
_refine_ls_weighting_details 'calc w 1/[\s^2^(Fo^2^)+(0.0463P)^2^+1.4125P] where P = (Fo^2^+2Fc^2^)/3'
_refine_ls_weighting_scheme calc
_refine_ls_wR_factor_ref .100
_reflns_number_gt 3740
_reflns_number_total 4475
_reflns_threshold_expression I>2\s(I)
_cod_data_source_file ci6000.cif
_cod_data_source_block I
_cod_depositor_comments
;
The following automatic conversions were performed:
'_geom_bond_publ_flag' value 'No' changed to 'no' according to
'/home/saulius/struct/CIF-dictionaries/cif_core.dic' dictionary named
'cif_core.dic' version 2.4.1 from 2010-06-29 (28
times).

'_geom_bond_publ_flag' value 'Yes' changed to 'yes' according to
'/home/saulius/struct/CIF-dictionaries/cif_core.dic' dictionary named
'cif_core.dic' version 2.4.1 from 2010-06-29 (6 times).

Automatic conversion script
Id: cif_fix_enum 1527 2010-12-29 10:47:43Z saulius 

The following automatic conversions were performed:

'_geom_bond_publ_flag' value 'No' changed to 'no' according to
/home/saulius/struct/CIF-dictionaries/cif_core.dic dictionary named
'cif_core.dic' version 2.4.1 from 2010-06-29 (28
times).

'_geom_bond_publ_flag' value 'Yes' changed to 'yes'
according to /home/saulius/struct/CIF-dictionaries/cif_core.dic
dictionary named 'cif_core.dic' version 2.4.1 from 2010-06-29 (6
times).

'_geom_angle_publ_flag' value 'No' changed to 'no' according
to /home/saulius/struct/CIF-dictionaries/cif_core.dic dictionary
named 'cif_core.dic' version 2.4.1 from 2010-06-29 (50
times).

'_geom_torsion_publ_flag' value 'No' changed to 'no'
according to /home/saulius/struct/CIF-dictionaries/cif_core.dic
dictionary named 'cif_core.dic' version 2.4.1 from 2010-06-29 (54
times).

Automatic conversion script
Id: cif_fix_values 1715 2011-07-08 13:25:40Z adriana 
;
_cod_original_sg_symbol_H-M 'P 21/n'
_cod_database_code 2200138
_cod_database_fobs_code 2200138

loop_
_symmetry_equiv_pos_as_xyz
'x, y, z'
'-x+1/2, y+1/2, -z+1/2'
'-x, -y, -z'
'x-1/2, -y-1/2, z-1/2'

loop_
_atom_site_label
_atom_site_fract_x
_atom_site_fract_y
_atom_site_fract_z
_atom_site_U_iso_or_equiv
_atom_site_adp_type
_atom_site_calc_flag
_atom_site_refinement_flags
_atom_site_occupancy
_atom_site_disorder_assembly
_atom_site_disorder_group
_atom_site_type_symbol
S1 -.32458(7) .25662(3) .93385(2) .02220(11) Uani d . 1 . . S
S2 .10600(6) .42250(3) .68612(3) .02294(11) Uani d . 1 . . S
O1 -.1211(2) .27413(9) .93276(8) .0293(3) Uani d . 1 . . O
O2 -.4051(2) .20739(9) .99392(8) .0305(3) Uani d . 1 . . O
O3 .1297(2) .42515(9) .76775(8) .0333(3) Uani d . 1 . . O
O4 .2620(2) .44533(9) .63621(9) .0338(3) Uani d . 1 . . O
O5 -.9518(3) .55828(12) .91301(11) .0532(5) Uani d . 1 . . O
O6 -.6896(3) .62090(11) .87738(13) .0567(5) Uani d . 1 . . O
O7 -.7032(2) .64062(11) .66215(9) .0430(4) Uani d . 1 . . O
O8 -.6555(2) .61775(10) .54221(9) .0384(4) Uani d . 1 . . O
N1 -.3843(2) .21082(10) .85445(9) .0229(3) Uani d . 1 . . N
H1N -.491(3) .1897(14) .8601(13) .027(6) Uiso d . 1 . . H
N2 .0493(2) .33052(9) .66064(9) .0215(3) Uani d . 1 . . N
H2N .075(3) .3242(14) .6136(15) .031(6) Uiso d . 1 . . H
N3 -.7767(3) .56083(12) .90032(10) .0371(4) Uani d . 1 . . N
N4 -.6079(2) .61198(10) .60930(10) .0270(3) Uani d . 1 . . N
C1 -.3457(3) .24146(10) .77878(10) .0202(3) Uani d . 1 . . C
C2 -.1641(3) .27311(11) .75900(10) .0204(3) Uani d . 1 . . C
H2 -.0627 .2781 .7964 .025 Uiso calc R 1 . . H
C3 -.1351(3) .29713(10) .68323(10) .0195(3) Uani d . 1 . . C
C4 -.2799(3) .28817(12) .62786(10) .0254(4) Uani d . 1 . . C
H4 -.2572 .3046 .5761 .030 Uiso calc R 1 . . H
C5 -.4570(3) .25516(13) .64853(11) .0305(4) Uani d . 1 . . C
H5 -.5562 .2479 .6106 .037 Uiso calc R 1 . . H
C6 -.4918(3) .23262(12) .72387(11) .0275(4) Uani d . 1 . . C
H6 -.6155 .2111 .7380 .033 Uiso calc R 1 . . H
C11 -.4529(3) .34892(11) .93101(10) .0222(3) Uani d . 1 . . C
C12 -.3584(3) .41822(12) .90626(10) .0248(4) Uani d . 1 . . C
H12 -.2223 .4173 .8952 .030 Uiso calc R 1 . . H
C13 -.4648(3) .48886(12) .89790(10) .0267(4) Uani d . 1 . . C
H13 -.4033 .5377 .8820 .032 Uiso calc R 1 . . H
C14 -.6614(3) .48675(12) .91315(10) .0275(4) Uani d . 1 . . C
C15 -.7572(3) .41850(14) .93871(12) .0306(4) Uani d . 1 . . C
H15 -.8933 .4198 .9496 .037 Uiso calc R 1 . . H
C16 -.6512(3) .34837(13) .94804(11) .0277(4) Uani d . 1 . . C
H16 -.7127 .3003 .9659 .033 Uiso calc R 1 . . H
C21 -.1015(3) .48244(11) .66381(10) .0210(3) Uani d . 1 . . C
C22 -.1549(3) .49172(11) .58719(10) .0234(4) Uani d . 1 . . C
H22 -.0787 .4676 .5476 .028 Uiso calc R 1 . . H
C23 -.3192(3) .53609(11) .56870(10) .0237(4) Uani d . 1 . . C
H23 -.3565 .5445 .5164 .028 Uiso calc R 1 . . H
C24 -.4281(3) .56791(11) .62844(10) .0224(4) Uani d . 1 . . C
C25 -.3780(3) .55927(12) .70497(11) .0264(4) Uani d . 1 . . C
H25 -.4566 .5822 .7444 .032 Uiso calc R 1 . . H
C26 -.2103(3) .51636(12) .72283(10) .0257(4) Uani d . 1 . . C
H26 -.1700 .5102 .7750 .031 Uiso calc R 1 . . H

loop_
_atom_site_aniso_label
_atom_site_aniso_U_11
_atom_site_aniso_U_22
_atom_site_aniso_U_33
_atom_site_aniso_U_12
_atom_site_aniso_U_13
_atom_site_aniso_U_23
S1 .0242(2) .0264(2) .0161(2) .00276(17) .00192(15) .00390(16)
S2 .0193(2) .0267(2) .0228(2) -.00306(17) -.00059(16) -.00095(17)
O1 .0255(7) .0382(8) .0241(7) .0045(6) -.0015(5) .0031(6)
O2 .0388(8) .0340(8) .0187(6) .0037(6) .0050(5) .0086(5)
O3 .0365(8) .0392(8) .0240(7) .0019(6) -.0101(6) -.0062(6)
O4 .0217(7) .0358(8) .0439(9) -.0064(6) .0056(6) .0015(6)
O5 .0449(10) .0625(12) .0522(11) .0282(9) .0103(8) .0072(9)
O6 .0594(12) .0386(10) .0720(13) .0157(9) -.0004(10) .0150(9)
O7 .0402(9) .0529(10) .0361(8) .0207(8) .0018(7) -.0088(7)
O8 .0438(9) .0418(9) .0295(8) .0106(7) -.0097(6) -.0008(6)
N1 .0265(8) .0241(8) .0182(7) -.0035(6) .0047(6) .0026(6)
N2 .0217(7) .0253(8) .0176(7) -.0008(6) .0047(6) -.0015(6)
N3 .0434(11) .0406(11) .0272(9) .0173(9) -.0005(8) .0008(8)
N4 .0286(8) .0236(8) .0287(8) .0014(6) -.0012(6) -.0015(6)
C1 .0262(9) .0174(8) .0170(8) .0012(7) .0035(6) .0019(6)
C2 .0223(8) .0219(8) .0171(8) .0011(7) -.0004(6) .0004(6)
C3 .0209(8) .0181(8) .0194(8) -.0009(6) .0038(6) -.0010(6)
C4 .0306(10) .0287(9) .0168(8) -.0035(8) .0006(7) .0029(7)
C5 .0301(10) .0384(11) .0228(9) -.0086(8) -.0046(7) .0031(8)
C6 .0259(9) .0320(10) .0245(9) -.0077(8) .0004(7) .0041(8)
C11 .0242(9) .0268(9) .0158(8) .0018(7) -.0007(6) -.0010(7)
C12 .0224(9) .0314(10) .0205(8) .0002(7) -.0002(7) .0007(7)
C13 .0336(10) .0269(9) .0196(8) .0013(8) -.0012(7) .0008(7)
C14 .0330(10) .0331(10) .0165(8) .0108(8) -.0030(7) -.0026(7)
C15 .0228(9) .0418(12) .0271(10) .0054(8) .0000(7) -.0010(8)
C16 .0238(9) .0331(10) .0261(9) -.0009(8) .0024(7) .0006(8)
C21 .0205(8) .0205(8) .0222(8) -.0032(6) .0010(6) .0005(6)
C22 .0241(9) .0276(9) .0185(8) -.0022(7) .0040(7) -.0013(7)
C23 .0276(9) .0250(9) .0185(8) -.0040(7) .0000(7) .0000(7)
C24 .0238(9) .0194(8) .0239(9) -.0022(7) .0003(7) -.0002(7)
C25 .0291(10) .0295(10) .0208(8) .0004(8) .0054(7) -.0022(7)
C26 .0287(10) .0296(10) .0186(8) -.0005(8) .0019(7) -.0002(7)

loop_
_atom_type_symbol
_atom_type_description
_atom_type_scat_dispersion_real
_atom_type_scat_dispersion_imag
_atom_type_scat_source
C C .0033 .0016 'International Tables Vol C Tables 4.2.6.8 and 6.1.1.4'
H H .0000 .0000 'International Tables Vol C Tables 4.2.6.8 and 6.1.1.4'
N N .0061 .0033 'International Tables Vol C Tables 4.2.6.8 and 6.1.1.4'
O O .0106 .0060 'International Tables Vol C Tables 4.2.6.8 and 6.1.1.4'
S S .1246 .1234 'International Tables Vol C Tables 4.2.6.8 and 6.1.1.4'

loop_
_geom_angle_atom_site_label_1
_geom_angle_atom_site_label_2
_geom_angle_atom_site_label_3
_geom_angle
_geom_angle_publ_flag
O1 S1 O2 120.27(9) no
O1 S1 N1 109.10(9) no
O2 S1 N1 104.86(9) no
O1 S1 C11 108.15(9) no
O2 S1 C11 108.59(9) no
N1 S1 C11 104.85(8) no
O3 S2 O4 120.79(9) no
O3 S2 N2 108.92(9) no
O4 S2 N2 105.05(9) no
O3 S2 C21 106.72(9) no
O4 S2 C21 108.66(9) no
N2 S2 C21 105.80(8) no
C1 N1 S1 124.50(13) no
C3 N2 S2 119.59(12) no
O5 N3 O6 124.5(2) no
O5 N3 C14 118.0(2) no
O6 N3 C14 117.49(19) no
O8 N4 O7 123.23(17) no
O8 N4 C24 118.63(16) no
O7 N4 C24 118.14(16) no
C6 C1 C2 120.80(16) no
C6 C1 N1 117.22(16) no
C2 C1 N1 121.79(16) no
C3 C2 C1 118.15(16) no
C4 C3 C2 121.46(16) no
C4 C3 N2 118.66(16) no
C2 C3 N2 119.88(16) no
C5 C4 C3 119.29(17) no
C4 C5 C6 120.53(18) no
C5 C6 C1 119.73(18) no
C12 C11 C16 121.93(18) no
C12 C11 S1 119.47(14) no
C16 C11 S1 118.40(15) no
C13 C12 C11 118.97(18) no
C14 C13 C12 118.32(19) no
C13 C14 C15 123.40(19) no
C13 C14 N3 118.33(19) no
C15 C14 N3 118.26(19) no
C16 C15 C14 118.39(18) no
C15 C16 C11 118.95(19) no
C22 C21 C26 121.57(17) no
C22 C21 S2 118.64(14) no
C26 C21 S2 119.75(14) no
C23 C22 C21 119.59(16) no
C22 C23 C24 117.96(17) no
C25 C24 C23 123.40(18) no
C25 C24 N4 118.37(16) no
C23 C24 N4 118.22(16) no
C24 C25 C26 118.18(17) no
C25 C26 C21 119.27(17) no

loop_
_geom_bond_atom_site_label_1
_geom_bond_atom_site_label_2
_geom_bond_site_symmetry_2
_geom_bond_distance
_geom_bond_publ_flag
S1 O1 . 1.4206(15) no
S1 O2 . 1.4320(14) no
S1 N1 . 1.621(2) yes
S1 C11 . 1.7577(19) no
S2 O3 . 1.4238(14) no
S2 O4 . 1.4260(15) no
S2 N2 . 1.627(2) yes
S2 C21 . 1.7703(19) no
O5 N3 . 1.218(3) no
O6 N3 . 1.223(3) no
O7 N4 . 1.221(2) no
O8 N4 . 1.210(2) no
N1 C1 . 1.431(2) yes
N2 C3 . 1.431(2) yes
N3 C14 . 1.471(3) yes
N4 C24 . 1.464(2) yes
C1 C6 . 1.384(3) no
C1 C2 . 1.390(2) no
C2 C3 . 1.386(2) no
C3 C4 . 1.383(3) no
C4 C5 . 1.376(3) no
C5 C6 . 1.379(3) no
C11 C12 . 1.382(3) no
C11 C16 . 1.388(3) no
C12 C13 . 1.381(3) no
C13 C14 . 1.371(3) no
C14 C15 . 1.377(3) no
C15 C16 . 1.374(3) no
C21 C22 . 1.384(2) no
C21 C26 . 1.385(2) no
C22 C23 . 1.377(3) no
C23 C24 . 1.381(3) no
C24 C25 . 1.376(3) no
C25 C26 . 1.381(3) no

loop_
_geom_hbond_atom_site_label_D
_geom_hbond_atom_site_label_H
_geom_hbond_atom_site_label_A
_geom_hbond_site_symmetry_A
_geom_hbond_distance_DH
_geom_hbond_distance_HA
_geom_hbond_distance_DA
_geom_hbond_angle_DHA
_geom_hbond_publ_flag
N2 H2N O2 4_665 .84(2) 2.14(3) 2.974(2) 169(2) yes
N1 H1N O7 2_346 .81(2) 2.27(2) 3.060(2) 163(2) yes
C6 H6 O7 2_346 .95 2.43 3.253(2) 145 yes
C4 H4 O8 3_466 .95 2.49 3.359(2) 152 yes

loop_
_geom_torsion_atom_site_label_1
_geom_torsion_atom_site_label_2
_geom_torsion_atom_site_label_3
_geom_torsion_atom_site_label_4
_geom_torsion
_geom_torsion_publ_flag
O1 S1 N1 C1 -54.38(17) no
O2 S1 N1 C1 175.56(15) no
C11 S1 N1 C1 61.3(2) yes
O3 S2 N2 C3 66.88(15) no
O4 S2 N2 C3 -162.39(14) no
C21 S2 N2 C3 -47.5(2) yes
S1 N1 C1 C6 -138.9(2) yes
S1 N1 C1 C2 46.0(2) no
C6 C1 C2 C3 1.4(3) no
N1 C1 C2 C3 176.26(16) no
C1 C2 C3 C4 -1.7(3) no
C1 C2 C3 N2 179.58(16) no
S2 N2 C3 C4 106.8(2) yes
S2 N2 C3 C2 -74.5(2) no
C2 C3 C4 C5 .4(3) no
N2 C3 C4 C5 179.15(18) no
C3 C4 C5 C6 1.2(3) no
C4 C5 C6 C1 -1.6(3) no
C2 C1 C6 C5 .2(3) no
N1 C1 C6 C5 -174.90(18) no
O1 S1 C11 C12 18.60(17) no
O2 S1 C11 C12 150.65(15) no
N1 S1 C11 C12 -97.7(2) yes
O1 S1 C11 C16 -166.44(14) no
O2 S1 C11 C16 -34.39(17) no
N1 S1 C11 C16 77.26(16) no
C16 C11 C12 C13 -.3(3) no
S1 C11 C12 C13 174.45(14) no
C11 C12 C13 C14 -1.3(3) no
C12 C13 C14 C15 2.1(3) no
C12 C13 C14 N3 -176.83(17) no
O5 N3 C14 C13 179.05(19) no
O6 N3 C14 C13 -.8(3) no
O5 N3 C14 C15 .1(3) no
O6 N3 C14 C15 -179.8(2) no
C13 C14 C15 C16 -1.3(3) no
N3 C14 C15 C16 177.65(17) no
C14 C15 C16 C11 -.4(3) no
C12 C11 C16 C15 1.1(3) no
S1 C11 C16 C15 -173.69(15) no
O3 S2 C21 C22 178.51(15) no
O4 S2 C21 C22 46.78(17) no
N2 S2 C21 C22 -65.6(2) yes
O3 S2 C21 C26 -3.79(18) no
O4 S2 C21 C26 -135.52(16) no
N2 S2 C21 C26 112.12(16) no
C26 C21 C22 C23 .4(3) no
S2 C21 C22 C23 178.06(14) no
C21 C22 C23 C24 -1.8(3) no
C22 C23 C24 C25 1.7(3) no
C22 C23 C24 N4 -177.25(16) no
O8 N4 C24 C25 -177.91(18) no
O7 N4 C24 C25 1.5(3) no
O8 N4 C24 C23 1.1(3) no
O7 N4 C24 C23 -179.44(18) no
C23 C24 C25 C26 -.1(3) no
N4 C24 C25 C26 178.81(17) no
C24 C25 C26 C21 -1.3(3) no
C22 C21 C26 C25 1.2(3) no
S2 C21 C26 C25 -176.44(15) no

loop_
_cod_related_entry_id
_cod_related_entry_database
_cod_related_entry_code
1 ChemSpider 3287028
